data_4314923
loop_
_publ_author_name
'Yamile A. Wasslen'
'Eva Tois'
'Suvi Haukka'
'Kevin A. Kreisel'
'Glenn P. A. Yap'
'Mathew D. Halls'
'Se\'an T. Barry'

_publ_section_title
;
 A Family of Heteroleptic Titanium Guanidinates: Synthesis, Thermolysis,
 and Surface Reactivity
;
_journal_name_full 'Inorganic Chemistry'
_journal_page_first 1976
_journal_page_last 1982
_journal_paper_doi 10.1021/ic902411h
_journal_volume 49
_journal_year 2010
_chemical_formula_sum 'C20 H31 N3 Ti'
_chemical_formula_weight 361.38
_chemical_name_systematic
; 
 ? 
;
_space_group_IT_number 14
_symmetry_cell_setting monoclinic
_symmetry_space_group_name_Hall '-P 2yn'
_symmetry_space_group_name_H-M 'P 1 21/n 1'
_atom_sites_solution_hydrogens geom
_atom_sites_solution_primary direct
_atom_sites_solution_secondary difmap
_audit_creation_method SHELXL-97
_cell_angle_alpha 90.00
_cell_angle_beta 111.68(4)
_cell_angle_gamma 90.00
_cell_formula_units_Z 4
_cell_length_a 14.870(7)
_cell_length_b 8.449(2)
_cell_length_c 16.922(5)
_cell_measurement_reflns_used 689
_cell_measurement_temperature 120(2)
_cell_measurement_theta_max 27.25
_cell_measurement_theta_min 2.59
_cell_volume 1975.6(13)
_computing_cell_refinement 'SHELXTL, Sheldrick (2001)'
_computing_data_collection 'SMART, Bruker (2002)'
_computing_data_reduction 'SHELXTL, Sheldrick (2001)'
_computing_molecular_graphics 'SHELXTL, Sheldrick (2001)'
_computing_publication_material 'SHELXTL, Sheldrick (2001)'
_computing_structure_refinement 'SHELXL-97 (Sheldrick, 1997)'
_computing_structure_solution 'SHELXS-97 (Sheldrick, 1990)'
_diffrn_ambient_temperature 120(2)
_diffrn_detector_area_resol_mean 836.6
_diffrn_measured_fraction_theta_full 0.994
_diffrn_measured_fraction_theta_max 0.906
_diffrn_measurement_device_type 'Bruker AXS APEX diffractometer'
_diffrn_measurement_method \w
_diffrn_radiation_monochromator graphite
_diffrn_radiation_source 'fine-focus sealed tube'
_diffrn_radiation_type MoK\a
_diffrn_radiation_wavelength 0.71073
_diffrn_reflns_av_R_equivalents 0.0512
_diffrn_reflns_av_sigmaI/netI 0.0656
_diffrn_reflns_limit_h_max 19
_diffrn_reflns_limit_h_min -18
_diffrn_reflns_limit_k_max 11
_diffrn_reflns_limit_k_min -10
_diffrn_reflns_limit_l_max 21
_diffrn_reflns_limit_l_min -21
_diffrn_reflns_number 10654
_diffrn_reflns_theta_full 25.00
_diffrn_reflns_theta_max 28.17
_diffrn_reflns_theta_min 2.29
_diffrn_standards_decay_% <1
_exptl_absorpt_coefficient_mu 0.439
_exptl_absorpt_correction_T_max 0.9574
_exptl_absorpt_correction_T_min 0.8870
_exptl_absorpt_correction_type multi-scan
_exptl_absorpt_process_details 'SADABS, Sheldrick (2003)'
_exptl_crystal_colour green
_exptl_crystal_density_diffrn 1.215
_exptl_crystal_density_method 'not measured'
_exptl_crystal_description plate
_exptl_crystal_F_000 776
_exptl_crystal_size_max 0.28
_exptl_crystal_size_mid 0.24
_exptl_crystal_size_min 0.10
_refine_diff_density_max 0.799
_refine_diff_density_min -0.337
_refine_diff_density_rms 0.076
_refine_ls_extinction_method none
_refine_ls_goodness_of_fit_ref 1.015
_refine_ls_hydrogen_treatment constr
_refine_ls_matrix_type full
_refine_ls_number_parameters 223
_refine_ls_number_reflns 4394
_refine_ls_number_restraints 0
_refine_ls_restrained_S_all 1.015
_refine_ls_R_factor_all 0.0666
_refine_ls_R_factor_gt 0.0505
_refine_ls_shift/su_max 0.001
_refine_ls_shift/su_mean 0.000
_refine_ls_structure_factor_coef Fsqd
_refine_ls_weighting_details 'calc w=1/[\s^2^(Fo^2^)+(0.0665P)^2^+0.8038P] where P=(Fo^2^+2Fc^2^)/3'
_refine_ls_weighting_scheme calc
_refine_ls_wR_factor_gt 0.1256
_refine_ls_wR_factor_ref 0.1379
_reflns_number_gt 3508
_reflns_number_total 4394
_reflns_threshold_expression >2sigma(I)
_cod_data_source_file ic902411h_si_001_1.cif
_cod_data_source_block seab007
_cod_depositor_comments
;
The following automatic conversions were performed:

'_symmetry_cell_setting' value 'Monoclinic' changed to 'monoclinic'
according to the built-in table from CIF Core dictionary named
'cif_core.dic' version 2.4.1 from 2010-06-29.

Automatic conversion script
Id: cif_fix_values 1646 2011-03-28 12:23:43Z adriana 
;
_cod_original_cell_volume 1975.8(13)
_cod_database_code 4314923

loop_
_symmetry_equiv_pos_as_xyz
'x, y, z'
'-x+1/2, y+1/2, -z+1/2'
'-x, -y, -z'
'x-1/2, -y-1/2, z-1/2'

loop_
_atom_site_label
_atom_site_type_symbol
_atom_site_fract_x
_atom_site_fract_y
_atom_site_fract_z
_atom_site_U_iso_or_equiv
_atom_site_adp_type
_atom_site_occupancy
_atom_site_symmetry_multiplicity
_atom_site_calc_flag
_atom_site_refinement_flags
_atom_site_disorder_assembly
_atom_site_disorder_group
Ti Ti -0.05957(3) 0.93433(5) 0.23392(2) 0.01588(14) Uani 1 1 d . . .
N1 N 0.04935(12) 0.8675(2) 0.35398(11) 0.0164(4) Uani 1 1 d . . .
N2 N 0.08344(12) 1.0296(2) 0.26650(11) 0.0170(4) Uani 1 1 d . . .
N3 N 0.21500(12) 0.9526(2) 0.39855(12) 0.0182(4) Uani 1 1 d . . .
C1 C 0.06682(15) 0.7737(3) 0.43089(14) 0.0194(5) Uani 1 1 d . . .
H1A H 0.1127 0.8335 0.4804 0.023 Uiso 1 1 calc R . .
C2 C -0.02759(17) 0.7496(3) 0.44553(16) 0.0272(6) Uani 1 1 d . . .
H2A H -0.0517 0.8521 0.4563 0.041 Uiso 1 1 calc R . .
H2B H -0.0160 0.6802 0.4947 0.041 Uiso 1 1 calc R . .
H2C H -0.0757 0.7010 0.3950 0.041 Uiso 1 1 calc R . .
C3 C 0.11217(18) 0.6128(3) 0.42626(16) 0.0271(5) Uani 1 1 d . . .
H3A H 0.1726 0.6289 0.4166 0.041 Uiso 1 1 calc R . .
H3B H 0.0671 0.5509 0.3793 0.041 Uiso 1 1 calc R . .
H3C H 0.1258 0.5558 0.4799 0.041 Uiso 1 1 calc R . .
C4 C 0.14194(15) 1.1202(3) 0.22935(14) 0.0193(5) Uani 1 1 d . . .
H4A H 0.1798 1.2005 0.2722 0.023 Uiso 1 1 calc R . .
C5 C 0.07515(18) 1.2092(3) 0.15059(16) 0.0307(6) Uani 1 1 d . . .
H5A H 0.0367 1.2867 0.1676 0.046 Uiso 1 1 calc R . .
H5B H 0.0318 1.1337 0.1104 0.046 Uiso 1 1 calc R . .
H5C H 0.1142 1.2639 0.1234 0.046 Uiso 1 1 calc R . .
C6 C 0.21348(17) 1.0167(3) 0.20760(17) 0.0304(6) Uani 1 1 d . . .
H6A H 0.2535 0.9577 0.2583 0.046 Uiso 1 1 calc R . .
H6B H 0.2550 1.0836 0.1881 0.046 Uiso 1 1 calc R . .
H6C H 0.1779 0.9422 0.1625 0.046 Uiso 1 1 calc R . .
C7 C 0.11854(14) 0.9526(3) 0.34095(14) 0.0154(4) Uani 1 1 d . . .
C8 C 0.27399(16) 1.0981(3) 0.42402(15) 0.0224(5) Uani 1 1 d . . .
H8A H 0.2890 1.1346 0.3740 0.027 Uiso 1 1 calc R . .
C9 C 0.22065(18) 1.2317(3) 0.44863(17) 0.0336(6) Uani 1 1 d . . .
H9A H 0.1602 1.2546 0.4010 0.050 Uiso 1 1 calc R . .
H9B H 0.2614 1.3266 0.4625 0.050 Uiso 1 1 calc R . .
H9C H 0.2060 1.1997 0.4982 0.050 Uiso 1 1 calc R . .
C10 C 0.36903(16) 1.0577(3) 0.49481(15) 0.0242(5) Uani 1 1 d . . .
H10A H 0.4012 0.9725 0.4760 0.036 Uiso 1 1 calc R . .
H10B H 0.3566 1.0229 0.5451 0.036 Uiso 1 1 calc R . .
H10C H 0.4108 1.1514 0.5091 0.036 Uiso 1 1 calc R . .
C11 C -0.00570(17) 0.6971(3) 0.18609(16) 0.0272(6) Uani 1 1 d . . .
H11A H 0.0587 0.6453 0.2145 0.033 Uiso 1 1 calc R . .
C12 C -0.02940(17) 0.8045(3) 0.11765(16) 0.0277(6) Uani 1 1 d . . .
H12A H 0.0155 0.8429 0.0900 0.033 Uiso 1 1 calc R . .
C13 C -0.12961(17) 0.8343(3) 0.08917(15) 0.0267(5) Uani 1 1 d . . .
H13A H -0.1681 0.8973 0.0378 0.032 Uiso 1 1 calc R . .
C14 C -0.16774(16) 0.7432(3) 0.13933(15) 0.0251(5) Uani 1 1 d . . .
H14A H -0.2380 0.7308 0.1292 0.030 Uiso 1 1 calc R . .
C15 C -0.09161(17) 0.6585(3) 0.19959(16) 0.0252(5) Uani 1 1 d . . .
H15A H -0.0985 0.5744 0.2386 0.030 Uiso 1 1 calc R . .
C16 C -0.14879(17) 1.1771(3) 0.18990(17) 0.0304(6) Uani 1 1 d . . .
H16A H -0.1540 1.2413 0.1387 0.037 Uiso 1 1 calc R . .
C17 C -0.21428(17) 1.0594(3) 0.19371(19) 0.0336(7) Uani 1 1 d . . .
H17A H -0.2741 1.0263 0.1454 0.040 Uiso 1 1 calc R . .
C18 C -0.18760(17) 1.0093(3) 0.27927(19) 0.0332(6) Uani 1 1 d . . .
H18A H -0.2255 0.9367 0.3019 0.040 Uiso 1 1 calc R . .
C19 C -0.10689(18) 1.1023(3) 0.32835(17) 0.0287(6) Uani 1 1 d . . .
H19A H -0.0763 1.1027 0.3918 0.034 Uiso 1 1 calc R . .
C20 C -0.08357(17) 1.2043(3) 0.27400(17) 0.0277(6) Uani 1 1 d . . .
H20A H -0.0330 1.2890 0.2921 0.033 Uiso 1 1 calc R . .

loop_
_atom_site_aniso_label
_atom_site_aniso_U_11
_atom_site_aniso_U_22
_atom_site_aniso_U_33
_atom_site_aniso_U_23
_atom_site_aniso_U_13
_atom_site_aniso_U_12
Ti 0.01382(19) 0.0167(2) 0.0159(2) -0.00133(16) 0.00410(15) 0.00109(14)
N1 0.0162(8) 0.0178(10) 0.0145(9) 0.0009(8) 0.0046(7) -0.0009(7)
N2 0.0155(8) 0.0185(10) 0.0158(10) 0.0032(8) 0.0043(7) 0.0002(7)
N3 0.0142(8) 0.0160(10) 0.0213(10) 0.0020(8) 0.0030(7) -0.0014(7)
C1 0.0200(10) 0.0212(12) 0.0161(11) 0.0021(9) 0.0056(9) -0.0009(9)
C2 0.0276(12) 0.0321(15) 0.0257(13) 0.0060(11) 0.0144(10) -0.0026(10)
C3 0.0350(13) 0.0220(13) 0.0252(13) 0.0076(11) 0.0120(11) 0.0008(10)
C4 0.0208(10) 0.0195(12) 0.0170(11) 0.0049(9) 0.0062(9) -0.0030(9)
C5 0.0305(12) 0.0345(15) 0.0254(13) 0.0133(12) 0.0082(11) -0.0011(11)
C6 0.0254(12) 0.0431(17) 0.0270(14) 0.0034(12) 0.0147(10) 0.0010(11)
C7 0.0155(9) 0.0143(11) 0.0152(11) -0.0032(9) 0.0044(8) 0.0007(8)
C8 0.0236(11) 0.0197(12) 0.0207(12) -0.0034(10) 0.0043(9) -0.0005(9)
C9 0.0334(13) 0.0273(15) 0.0318(15) -0.0088(12) 0.0022(11) 0.0065(11)
C10 0.0207(11) 0.0223(13) 0.0252(13) -0.0038(10) 0.0033(9) -0.0020(9)
C11 0.0243(11) 0.0265(14) 0.0274(13) -0.0120(11) 0.0057(10) 0.0022(10)
C12 0.0319(12) 0.0302(15) 0.0257(13) -0.0128(11) 0.0164(11) -0.0089(10)
C13 0.0325(12) 0.0238(13) 0.0171(12) -0.0041(10) 0.0014(10) -0.0034(10)
C14 0.0222(11) 0.0241(13) 0.0266(13) -0.0092(11) 0.0064(10) -0.0056(9)
C15 0.0327(12) 0.0166(12) 0.0241(13) -0.0053(10) 0.0079(10) -0.0036(9)
C16 0.0299(12) 0.0293(15) 0.0300(14) 0.0068(12) 0.0088(11) 0.0153(11)
C17 0.0170(11) 0.0365(16) 0.0399(16) -0.0097(13) 0.0018(10) 0.0114(10)
C18 0.0256(12) 0.0323(15) 0.0505(18) -0.0027(13) 0.0242(12) 0.0047(11)
C19 0.0336(13) 0.0302(14) 0.0245(13) -0.0053(11) 0.0133(11) 0.0118(11)
C20 0.0253(11) 0.0193(13) 0.0379(15) -0.0042(11) 0.0109(11) 0.0074(9)

loop_
_atom_type_symbol
_atom_type_description
_atom_type_scat_dispersion_real
_atom_type_scat_dispersion_imag
_atom_type_scat_source
C C 0.0033 0.0016 'International Tables Vol C Tables 4.2.6.8 and 6.1.1.4'
H H 0.0000 0.0000 'International Tables Vol C Tables 4.2.6.8 and 6.1.1.4'
N N 0.0061 0.0033 'International Tables Vol C Tables 4.2.6.8 and 6.1.1.4'
Ti Ti 0.2776 0.4457 'International Tables Vol C Tables 4.2.6.8 and 6.1.1.4'

loop_
_geom_angle_atom_site_label_1
_geom_angle_atom_site_label_2
_geom_angle_atom_site_label_3
_geom_angle
_geom_angle_site_symmetry_1
_geom_angle_site_symmetry_3
_geom_angle_publ_flag
N2 Ti N1 61.81(7) . . ?
N2 Ti C18 130.57(9) . . ?
N1 Ti C18 100.23(9) . . ?
N2 Ti C17 131.69(9) . . ?
N1 Ti C17 133.92(9) . . ?
C18 Ti C17 34.52(10) . . ?
N2 Ti C11 88.70(8) . . ?
N1 Ti C11 82.60(8) . . ?
C18 Ti C11 137.17(9) . . ?
C17 Ti C11 132.63(9) . . ?
N2 Ti C15 120.94(8) . . ?
N1 Ti C15 89.23(8) . . ?
C18 Ti C15 102.96(9) . . ?
C17 Ti C15 105.99(9) . . ?
C11 Ti C15 34.23(8) . . ?
N2 Ti C16 98.07(9) . . ?
N1 Ti C16 130.69(8) . . ?
C18 Ti C16 57.27(10) . . ?
C17 Ti C16 34.18(9) . . ?
C11 Ti C16 145.04(9) . . ?
C15 Ti C16 135.51(9) . . ?
N2 Ti C14 140.67(8) . . ?
N1 Ti C14 122.24(8) . . ?
C18 Ti C14 88.59(9) . . ?
C17 Ti C14 76.83(9) . . ?
C11 Ti C14 56.24(8) . . ?
C15 Ti C14 33.91(8) . . ?
C16 Ti C14 102.02(9) . . ?
N2 Ti C19 96.45(9) . . ?
N1 Ti C19 80.35(8) . . ?
C18 Ti C19 34.26(9) . . ?
C17 Ti C19 56.39(9) . . ?
C11 Ti C19 157.16(9) . . ?
C15 Ti C19 130.20(9) . . ?
C16 Ti C19 56.27(9) . . ?
C14 Ti C19 122.83(9) . . ?
N2 Ti C13 113.83(8) . . ?
N1 Ti C13 138.76(8) . . ?
C18 Ti C13 108.69(10) . . ?
C17 Ti C13 81.83(10) . . ?
C11 Ti C13 56.20(9) . . ?
C15 Ti C13 56.45(9) . . ?
C16 Ti C13 90.14(9) . . ?
C14 Ti C13 33.80(8) . . ?
C19 Ti C13 138.22(9) . . ?
N2 Ti C12 85.16(8) . . ?
N1 Ti C12 110.20(8) . . ?
C18 Ti C12 141.86(9) . . ?
C17 Ti C12 114.48(10) . . ?
C11 Ti C12 33.85(9) . . ?
C15 Ti C12 56.48(9) . . ?
C16 Ti C12 112.26(9) . . ?
C14 Ti C12 55.99(8) . . ?
C19 Ti C12 168.53(9) . . ?
C13 Ti C12 33.66(8) . . ?
N2 Ti C20 79.11(8) . . ?
N1 Ti C20 96.84(8) . . ?
C18 Ti C20 56.45(9) . . ?
C17 Ti C20 56.11(9) . . ?
C11 Ti C20 166.33(9) . . ?
C15 Ti C20 159.22(8) . . ?
C16 Ti C20 33.89(9) . . ?
C14 Ti C20 132.62(8) . . ?
C19 Ti C20 33.27(9) . . ?
C13 Ti C20 123.50(9) . . ?
C12 Ti C20 137.25(9) . . ?
C7 N1 C1 122.89(18) . . ?
C7 N1 Ti 93.41(14) . . ?
C1 N1 Ti 143.69(14) . . ?
C7 N2 C4 124.80(18) . . ?
C7 N2 Ti 93.69(13) . . ?
C4 N2 Ti 140.85(14) . . ?
C7 N3 C8 123.05(18) . . ?
N1 C1 C2 110.19(18) . . ?
N1 C1 C3 111.83(19) . . ?
C2 C1 C3 109.77(19) . . ?
N2 C4 C6 112.5(2) . . ?
N2 C4 C5 109.45(18) . . ?
C6 C4 C5 110.9(2) . . ?
N1 C7 N2 111.07(18) . . ?
N1 C7 N3 122.4(2) . . ?
N2 C7 N3 126.54(19) . . ?
N1 C7 Ti 55.69(11) . . ?
N2 C7 Ti 55.39(11) . . ?
N3 C7 Ti 176.57(15) . . ?
N3 C8 C10 108.80(19) . . ?
N3 C8 C9 112.5(2) . . ?
C10 C8 C9 112.2(2) . . ?
C12 C11 C15 108.3(2) . . ?
C12 C11 Ti 74.17(15) . . ?
C15 C11 Ti 72.88(14) . . ?
C13 C12 C11 107.9(2) . . ?
C13 C12 Ti 73.05(14) . . ?
C11 C12 Ti 71.98(14) . . ?
C12 C13 C14 107.8(2) . . ?
C12 C13 Ti 73.28(14) . . ?
C14 C13 Ti 72.62(14) . . ?
C15 C14 C13 108.6(2) . . ?
C15 C14 Ti 72.54(14) . . ?
C13 C14 Ti 73.58(14) . . ?
C14 C15 C11 107.3(2) . . ?
C14 C15 Ti 73.55(14) . . ?
C11 C15 Ti 72.89(14) . . ?
C17 C16 C20 107.3(2) . . ?
C17 C16 Ti 72.29(15) . . ?
C20 C16 Ti 74.47(14) . . ?
C16 C17 C18 108.7(2) . . ?
C16 C17 Ti 73.53(14) . . ?
C18 C17 Ti 72.56(14) . . ?
C17 C18 C19 106.8(2) . . ?
C17 C18 Ti 72.92(14) . . ?
C19 C18 Ti 74.48(14) . . ?
C20 C19 C18 108.6(2) . . ?
C20 C19 Ti 73.98(14) . . ?
C18 C19 Ti 71.26(14) . . ?
C19 C20 C16 108.6(2) . . ?
C19 C20 Ti 72.75(14) . . ?
C16 C20 Ti 71.64(14) . . ?

loop_
_geom_bond_atom_site_label_1
_geom_bond_atom_site_label_2
_geom_bond_distance
_geom_bond_site_symmetry_2
_geom_bond_publ_flag
Ti N2 2.147(2) . ?
Ti N1 2.154(2) . ?
Ti C18 2.386(2) . ?
Ti C17 2.391(3) . ?
Ti C11 2.407(2) . ?
Ti C15 2.407(2) . ?
Ti C16 2.407(3) . ?
Ti C14 2.420(2) . ?
Ti C19 2.428(2) . ?
Ti C13 2.432(3) . ?
Ti C12 2.435(2) . ?
Ti C20 2.443(2) . ?
N1 C7 1.339(3) . ?
N1 C1 1.463(3) . ?
N2 C7 1.340(3) . ?
N2 C4 1.464(3) . ?
N3 C7 1.405(3) . ?
N3 C8 1.479(3) . ?
C1 C2 1.527(3) . ?
C1 C3 1.532(3) . ?
C4 C6 1.524(3) . ?
C4 C5 1.533(3) . ?
C8 C10 1.516(3) . ?
C8 C9 1.523(3) . ?
C11 C12 1.410(4) . ?
C11 C15 1.416(3) . ?
C12 C13 1.409(3) . ?
C13 C14 1.411(4) . ?
C14 C15 1.407(3) . ?
C16 C17 1.410(4) . ?
C16 C20 1.414(4) . ?
C17 C18 1.417(4) . ?
C18 C19 1.418(4) . ?
C19 C20 1.394(4) . ?

loop_
_geom_torsion_atom_site_label_1
_geom_torsion_atom_site_label_2
_geom_torsion_atom_site_label_3
_geom_torsion_atom_site_label_4
_geom_torsion
_geom_torsion_site_symmetry_1
_geom_torsion_site_symmetry_2
_geom_torsion_site_symmetry_3
_geom_torsion_site_symmetry_4
_geom_torsion_publ_flag
N2 Ti N1 C7 -0.88(12) . . . . ?
C18 Ti N1 C7 -131.65(14) . . . . ?
C17 Ti N1 C7 -122.99(15) . . . . ?
C11 Ti N1 C7 91.63(14) . . . . ?
C15 Ti N1 C7 125.31(14) . . . . ?
C16 Ti N1 C7 -76.36(16) . . . . ?
C14 Ti N1 C7 133.51(13) . . . . ?
C19 Ti N1 C7 -103.61(15) . . . . ?
C13 Ti N1 C7 93.94(17) . . . . ?
C12 Ti N1 C7 71.71(15) . . . . ?
C20 Ti N1 C7 -74.61(14) . . . . ?
N2 Ti N1 C1 179.4(3) . . . . ?
C18 Ti N1 C1 48.6(3) . . . . ?
C17 Ti N1 C1 57.3(3) . . . . ?
C11 Ti N1 C1 -88.1(3) . . . . ?
C15 Ti N1 C1 -54.4(3) . . . . ?
C16 Ti N1 C1 103.9(3) . . . . ?
C14 Ti N1 C1 -46.2(3) . . . . ?
C19 Ti N1 C1 76.7(3) . . . . ?
C13 Ti N1 C1 -85.8(3) . . . . ?
C12 Ti N1 C1 -108.0(2) . . . . ?
C20 Ti N1 C1 105.7(3) . . . . ?
N1 Ti N2 C7 0.88(12) . . . . ?
C18 Ti N2 C7 79.71(17) . . . . ?
C17 Ti N2 C7 126.09(15) . . . . ?
C11 Ti N2 C7 -81.42(14) . . . . ?
C15 Ti N2 C7 -69.31(15) . . . . ?
C16 Ti N2 C7 133.03(14) . . . . ?
C14 Ti N2 C7 -106.64(16) . . . . ?
C19 Ti N2 C7 76.28(14) . . . . ?
C13 Ti N2 C7 -133.23(13) . . . . ?
C12 Ti N2 C7 -115.13(14) . . . . ?
C20 Ti N2 C7 104.80(14) . . . . ?
N1 Ti N2 C4 170.9(3) . . . . ?
C18 Ti N2 C4 -110.3(2) . . . . ?
C17 Ti N2 C4 -63.9(3) . . . . ?
C11 Ti N2 C4 88.6(2) . . . . ?
C15 Ti N2 C4 100.7(2) . . . . ?
C16 Ti N2 C4 -57.0(2) . . . . ?
C14 Ti N2 C4 63.4(3) . . . . ?
C19 Ti N2 C4 -113.7(2) . . . . ?
C13 Ti N2 C4 36.8(3) . . . . ?
C12 Ti N2 C4 54.9(2) . . . . ?
C20 Ti N2 C4 -85.2(2) . . . . ?
C7 N1 C1 C2 156.0(2) . . . . ?
Ti N1 C1 C2 -24.4(3) . . . . ?
C7 N1 C1 C3 -81.7(3) . . . . ?
Ti N1 C1 C3 98.0(3) . . . . ?
C7 N2 C4 C6 63.9(3) . . . . ?
Ti N2 C4 C6 -103.9(2) . . . . ?
C7 N2 C4 C5 -172.3(2) . . . . ?
Ti N2 C4 C5 19.9(3) . . . . ?
C1 N1 C7 N2 -178.88(19) . . . . ?
Ti N1 C7 N2 1.33(18) . . . . ?
C1 N1 C7 N3 3.2(3) . . . . ?
Ti N1 C7 N3 -176.62(18) . . . . ?
C1 N1 C7 Ti 179.8(2) . . . . ?
C4 N2 C7 N1 -173.7(2) . . . . ?
Ti N2 C7 N1 -1.33(19) . . . . ?
C4 N2 C7 N3 4.2(4) . . . . ?
Ti N2 C7 N3 176.51(19) . . . . ?
C4 N2 C7 Ti -172.3(2) . . . . ?
C8 N3 C7 N1 -136.8(2) . . . . ?
C8 N3 C7 N2 45.6(3) . . . . ?
C8 N3 C7 Ti 169(3) . . . . ?
N2 Ti C7 N1 178.5(2) . . . . ?
C18 Ti C7 N1 57.41(16) . . . . ?
C17 Ti C7 N1 91.86(19) . . . . ?
C11 Ti C7 N1 -84.79(14) . . . . ?
C15 Ti C7 N1 -58.35(15) . . . . ?
C16 Ti C7 N1 123.53(14) . . . . ?
C14 Ti C7 N1 -69.79(18) . . . . ?
C19 Ti C7 N1 73.43(14) . . . . ?
C13 Ti C7 N1 -117.84(15) . . . . ?
C12 Ti C7 N1 -115.76(14) . . . . ?
C20 Ti C7 N1 106.70(14) . . . . ?
N1 Ti C7 N2 -178.5(2) . . . . ?
C18 Ti C7 N2 -121.09(15) . . . . ?
C17 Ti C7 N2 -86.64(19) . . . . ?
C11 Ti C7 N2 96.71(14) . . . . ?
C15 Ti C7 N2 123.15(14) . . . . ?
C16 Ti C7 N2 -54.97(16) . . . . ?
C14 Ti C7 N2 111.71(16) . . . . ?
C19 Ti C7 N2 -105.07(14) . . . . ?
C13 Ti C7 N2 63.67(17) . . . . ?
C12 Ti C7 N2 65.75(14) . . . . ?
C20 Ti C7 N2 -71.79(14) . . . . ?
N2 Ti C7 N3 -125(3) . . . . ?
N1 Ti C7 N3 56(3) . . . . ?
C18 Ti C7 N3 114(3) . . . . ?
C17 Ti C7 N3 148(3) . . . . ?
C11 Ti C7 N3 -29(3) . . . . ?
C15 Ti C7 N3 -2(3) . . . . ?
C16 Ti C7 N3 180(100) . . . . ?
C14 Ti C7 N3 -14(3) . . . . ?
C19 Ti C7 N3 130(3) . . . . ?
C13 Ti C7 N3 -62(3) . . . . ?
C12 Ti C7 N3 -59(3) . . . . ?
C20 Ti C7 N3 163(3) . . . . ?
C7 N3 C8 C10 172.8(2) . . . . ?
C7 N3 C8 C9 47.8(3) . . . . ?
N2 Ti C11 C12 -83.23(14) . . . . ?
N1 Ti C11 C12 -144.97(14) . . . . ?
C18 Ti C11 C12 117.95(17) . . . . ?
C17 Ti C11 C12 68.82(19) . . . . ?
C15 Ti C11 C12 115.4(2) . . . . ?
C16 Ti C11 C12 19.0(2) . . . . ?
C14 Ti C11 C12 77.81(15) . . . . ?
C19 Ti C11 C12 173.1(2) . . . . ?
C13 Ti C11 C12 36.86(13) . . . . ?
C20 Ti C11 C12 -56.5(4) . . . . ?
N2 Ti C11 C15 161.35(15) . . . . ?
N1 Ti C11 C15 99.61(15) . . . . ?
C18 Ti C11 C15 2.5(2) . . . . ?
C17 Ti C11 C15 -46.6(2) . . . . ?
C16 Ti C11 C15 -96.4(2) . . . . ?
C14 Ti C11 C15 -37.61(14) . . . . ?
C19 Ti C11 C15 57.7(3) . . . . ?
C13 Ti C11 C15 -78.55(16) . . . . ?
C12 Ti C11 C15 -115.4(2) . . . . ?
C20 Ti C11 C15 -171.9(3) . . . . ?
C15 C11 C12 C13 0.7(3) . . . . ?
Ti C11 C12 C13 -64.71(17) . . . . ?
C15 C11 C12 Ti 65.41(17) . . . . ?
N2 Ti C12 C13 -149.16(16) . . . . ?
N1 Ti C12 C13 153.27(15) . . . . ?
C18 Ti C12 C13 12.5(2) . . . . ?
C17 Ti C12 C13 -15.14(18) . . . . ?
C11 Ti C12 C13 115.9(2) . . . . ?
C15 Ti C12 C13 78.39(16) . . . . ?
C16 Ti C12 C13 -52.41(17) . . . . ?
C14 Ti C12 C13 37.32(15) . . . . ?
C19 Ti C12 C13 -50.6(5) . . . . ?
C20 Ti C12 C13 -80.94(18) . . . . ?
N2 Ti C12 C11 94.91(14) . . . . ?
N1 Ti C12 C11 37.34(15) . . . . ?
C18 Ti C12 C11 -103.46(19) . . . . ?
C17 Ti C12 C11 -131.08(15) . . . . ?
C15 Ti C12 C11 -37.54(14) . . . . ?
C16 Ti C12 C11 -168.34(14) . . . . ?
C14 Ti C12 C11 -78.61(15) . . . . ?
C19 Ti C12 C11 -166.5(4) . . . . ?
C13 Ti C12 C11 -115.9(2) . . . . ?
C20 Ti C12 C11 163.13(14) . . . . ?
C11 C12 C13 C14 -0.9(3) . . . . ?
Ti C12 C13 C14 -64.90(17) . . . . ?
C11 C12 C13 Ti 64.00(17) . . . . ?
N2 Ti C13 C12 33.94(17) . . . . ?
N1 Ti C13 C12 -39.8(2) . . . . ?
C18 Ti C13 C12 -171.91(15) . . . . ?
C17 Ti C13 C12 166.10(17) . . . . ?
C11 Ti C13 C12 -37.07(15) . . . . ?
C15 Ti C13 C12 -78.48(16) . . . . ?
C16 Ti C13 C12 132.83(16) . . . . ?
C14 Ti C13 C12 -115.4(2) . . . . ?
C19 Ti C13 C12 166.67(16) . . . . ?
C20 Ti C13 C12 126.50(15) . . . . ?
N2 Ti C13 C14 149.34(14) . . . . ?
N1 Ti C13 C14 75.58(18) . . . . ?
C18 Ti C13 C14 -56.51(17) . . . . ?
C17 Ti C13 C14 -78.50(16) . . . . ?
C11 Ti C13 C14 78.33(16) . . . . ?
C15 Ti C13 C14 36.92(14) . . . . ?
C16 Ti C13 C14 -111.77(15) . . . . ?
C19 Ti C13 C14 -77.93(19) . . . . ?
C12 Ti C13 C14 115.4(2) . . . . ?
C20 Ti C13 C14 -118.10(15) . . . . ?
C12 C13 C14 C15 0.8(3) . . . . ?
Ti C13 C14 C15 -64.58(17) . . . . ?
C12 C13 C14 Ti 65.34(17) . . . . ?
N2 Ti C14 C15 68.80(19) . . . . ?
N1 Ti C14 C15 -14.81(17) . . . . ?
C18 Ti C14 C15 -116.02(16) . . . . ?
C17 Ti C14 C15 -148.81(16) . . . . ?
C11 Ti C14 C15 37.97(14) . . . . ?
C16 Ti C14 C15 -172.09(15) . . . . ?
C19 Ti C14 C15 -114.65(15) . . . . ?
C13 Ti C14 C15 116.2(2) . . . . ?
C12 Ti C14 C15 79.03(16) . . . . ?
C20 Ti C14 C15 -155.32(14) . . . . ?
N2 Ti C14 C13 -47.4(2) . . . . ?
N1 Ti C14 C13 -130.99(14) . . . . ?
C18 Ti C14 C13 127.79(16) . . . . ?
C17 Ti C14 C13 95.01(16) . . . . ?
C11 Ti C14 C13 -78.21(16) . . . . ?
C15 Ti C14 C13 -116.2(2) . . . . ?
C16 Ti C14 C13 71.72(16) . . . . ?
C19 Ti C14 C13 129.16(15) . . . . ?
C12 Ti C14 C13 -37.16(14) . . . . ?
C20 Ti C14 C13 88.50(17) . . . . ?
C13 C14 C15 C11 -0.3(3) . . . . ?
Ti C14 C15 C11 -65.58(17) . . . . ?
C13 C14 C15 Ti 65.25(17) . . . . ?
C12 C11 C15 C14 -0.2(3) . . . . ?
Ti C11 C15 C14 66.02(17) . . . . ?
C12 C11 C15 Ti -66.26(18) . . . . ?
N2 Ti C15 C14 -136.46(14) . . . . ?
N1 Ti C15 C14 167.52(14) . . . . ?
C18 Ti C15 C14 67.20(16) . . . . ?
C17 Ti C15 C14 31.64(17) . . . . ?
C11 Ti C15 C14 -114.6(2) . . . . ?
C16 Ti C15 C14 11.1(2) . . . . ?
C19 Ti C15 C14 90.87(17) . . . . ?
C13 Ti C15 C14 -36.80(14) . . . . ?
C12 Ti C15 C14 -77.46(16) . . . . ?
C20 Ti C15 C14 60.0(3) . . . . ?
N2 Ti C15 C11 -21.88(18) . . . . ?
N1 Ti C15 C11 -77.91(15) . . . . ?
C18 Ti C15 C11 -178.23(15) . . . . ?
C17 Ti C15 C11 146.22(15) . . . . ?
C16 Ti C15 C11 125.64(16) . . . . ?
C14 Ti C15 C11 114.6(2) . . . . ?
C19 Ti C15 C11 -154.56(15) . . . . ?
C13 Ti C15 C11 77.77(16) . . . . ?
C12 Ti C15 C11 37.12(14) . . . . ?
C20 Ti C15 C11 174.6(2) . . . . ?
N2 Ti C16 C17 -170.76(16) . . . . ?
N1 Ti C16 C17 -111.24(17) . . . . ?
C18 Ti C16 C17 -37.15(16) . . . . ?
C11 Ti C16 C17 89.9(2) . . . . ?
C15 Ti C16 C17 37.0(2) . . . . ?
C14 Ti C16 C17 43.25(18) . . . . ?
C19 Ti C16 C17 -78.37(18) . . . . ?
C13 Ti C16 C17 75.14(17) . . . . ?
C12 Ti C16 C17 101.19(17) . . . . ?
C20 Ti C16 C17 -114.4(2) . . . . ?
N2 Ti C16 C20 -56.40(16) . . . . ?
N1 Ti C16 C20 3.1(2) . . . . ?
C18 Ti C16 C20 77.20(17) . . . . ?
C17 Ti C16 C20 114.4(2) . . . . ?
C11 Ti C16 C20 -155.77(16) . . . . ?
C15 Ti C16 C20 151.32(15) . . . . ?
C14 Ti C16 C20 157.61(15) . . . . ?
C19 Ti C16 C20 35.99(15) . . . . ?
C13 Ti C16 C20 -170.50(16) . . . . ?
C12 Ti C16 C20 -144.45(15) . . . . ?
C20 C16 C17 C18 -2.3(3) . . . . ?
Ti C16 C17 C18 64.55(17) . . . . ?
C20 C16 C17 Ti -66.82(17) . . . . ?
N2 Ti C17 C16 12.3(2) . . . . ?
N1 Ti C17 C16 101.13(18) . . . . ?
C18 Ti C17 C16 116.3(2) . . . . ?
C11 Ti C17 C16 -128.84(16) . . . . ?
C15 Ti C17 C16 -154.00(16) . . . . ?
C14 Ti C17 C16 -136.51(18) . . . . ?
C19 Ti C17 C16 78.00(17) . . . . ?
C13 Ti C17 C16 -102.46(17) . . . . ?
C12 Ti C17 C16 -94.05(17) . . . . ?
C20 Ti C17 C16 37.72(15) . . . . ?
N2 Ti C17 C18 -103.99(18) . . . . ?
N1 Ti C17 C18 -15.2(2) . . . . ?
C11 Ti C17 C18 114.87(18) . . . . ?
C15 Ti C17 C18 89.71(17) . . . . ?
C16 Ti C17 C18 -116.3(2) . . . . ?
C14 Ti C17 C18 107.20(17) . . . . ?
C19 Ti C17 C18 -38.29(16) . . . . ?
C13 Ti C17 C18 141.25(17) . . . . ?
C12 Ti C17 C18 149.67(16) . . . . ?
C20 Ti C17 C18 -78.56(17) . . . . ?
C16 C17 C18 C19 2.2(3) . . . . ?
Ti C17 C18 C19 67.33(16) . . . . ?
C16 C17 C18 Ti -65.18(17) . . . . ?
N2 Ti C18 C17 107.48(17) . . . . ?
N1 Ti C18 C17 168.96(16) . . . . ?
C11 Ti C18 C17 -100.92(19) . . . . ?
C15 Ti C18 C17 -99.46(17) . . . . ?
C16 Ti C18 C17 36.78(15) . . . . ?
C14 Ti C18 C17 -68.50(17) . . . . ?
C19 Ti C18 C17 113.5(2) . . . . ?
C13 Ti C18 C17 -40.84(18) . . . . ?
C12 Ti C18 C17 -48.1(2) . . . . ?
C20 Ti C18 C17 77.50(17) . . . . ?
N2 Ti C18 C19 -6.1(2) . . . . ?
N1 Ti C18 C19 55.42(17) . . . . ?
C17 Ti C18 C19 -113.5(2) . . . . ?
C11 Ti C18 C19 145.53(16) . . . . ?
C15 Ti C18 C19 147.00(16) . . . . ?
C16 Ti C18 C19 -76.77(17) . . . . ?
C14 Ti C18 C19 177.95(17) . . . . ?
C13 Ti C18 C19 -154.39(16) . . . . ?
C12 Ti C18 C19 -161.65(16) . . . . ?
C20 Ti C18 C19 -36.05(15) . . . . ?
C17 C18 C19 C20 -1.2(3) . . . . ?
Ti C18 C19 C20 65.05(17) . . . . ?
C17 C18 C19 Ti -66.27(16) . . . . ?
N2 Ti C19 C20 58.74(15) . . . . ?
N1 Ti C19 C20 118.65(15) . . . . ?
C18 Ti C19 C20 -116.6(2) . . . . ?
C17 Ti C19 C20 -78.03(16) . . . . ?
C11 Ti C19 C20 160.85(19) . . . . ?
C15 Ti C19 C20 -160.65(14) . . . . ?
C16 Ti C19 C20 -36.67(14) . . . . ?
C14 Ti C19 C20 -119.05(15) . . . . ?
C13 Ti C19 C20 -78.71(19) . . . . ?
C12 Ti C19 C20 -38.7(5) . . . . ?
N2 Ti C19 C18 175.37(16) . . . . ?
N1 Ti C19 C18 -124.73(17) . . . . ?
C17 Ti C19 C18 38.59(16) . . . . ?
C11 Ti C19 C18 -82.5(3) . . . . ?
C15 Ti C19 C18 -44.0(2) . . . . ?
C16 Ti C19 C18 79.95(18) . . . . ?
C14 Ti C19 C18 -2.4(2) . . . . ?
C13 Ti C19 C18 37.9(2) . . . . ?
C12 Ti C19 C18 77.9(5) . . . . ?
C20 Ti C19 C18 116.6(2) . . . . ?
C18 C19 C20 C16 -0.2(3) . . . . ?
Ti C19 C20 C16 63.12(17) . . . . ?
C18 C19 C20 Ti -63.30(17) . . . . ?
C17 C16 C20 C19 1.5(3) . . . . ?
Ti C16 C20 C19 -63.84(17) . . . . ?
C17 C16 C20 Ti 65.34(17) . . . . ?
N2 Ti C20 C19 -120.11(16) . . . . ?
N1 Ti C20 C19 -60.61(15) . . . . ?
C18 Ti C20 C19 37.15(15) . . . . ?
C17 Ti C20 C19 78.94(17) . . . . ?
C11 Ti C20 C19 -147.4(3) . . . . ?
C15 Ti C20 C19 45.5(3) . . . . ?
C16 Ti C20 C19 117.0(2) . . . . ?
C14 Ti C20 C19 86.59(18) . . . . ?
C13 Ti C20 C19 128.42(15) . . . . ?
C12 Ti C20 C19 169.44(14) . . . . ?
N2 Ti C20 C16 122.88(16) . . . . ?
N1 Ti C20 C16 -177.62(15) . . . . ?
C18 Ti C20 C16 -79.86(17) . . . . ?
C17 Ti C20 C16 -38.06(16) . . . . ?
C11 Ti C20 C16 95.6(4) . . . . ?
C15 Ti C20 C16 -71.5(3) . . . . ?
C14 Ti C20 C16 -30.4(2) . . . . ?
C19 Ti C20 C16 -117.0(2) . . . . ?
C13 Ti C20 C16 11.41(19) . . . . ?
C12 Ti C20 C16 52.4(2) . . . . ?
